data_7051919
loop_
_publ_author_name
'Bhogala, Balakrishna R.'
'Nangia, Ashwini'

_publ_section_title
;
 Ternary and quaternary co-crystals of
 1,3-cis,5-cis-cyclohexanetricarboxylic acid and
 4,4&#x2032;-bipyridines
;
_journal_issue 5
_journal_name_full 'New Journal of Chemistry'
_journal_page_first 800
_journal_paper_doi 10.1039/b800293b
_journal_volume 32
_journal_year 2008
_chemical_formula_moiety
;
C9H12O6,0.82(C12H12N2),0.18(C12H9BrN2),0.5(C12H10Br2N2)
;
_chemical_formula_sum 'C27 H29 Br1.18 N3 O6'
_chemical_formula_weight 591.42
_chemical_name_systematic
;
cis,cis-1,3,5-cyclohexanetricarboxylic acid
- 1,2-bis(4-pyridyl)ethane - 1-bromo-1,2-bis(4-pyridyl)ethylene
- 1,2-dibromo-1,2-bis(4-pyridyl)ethane
;
_space_group_IT_number 14
_symmetry_cell_setting monoclinic
_symmetry_space_group_name_Hall '-P 2ybc'
_symmetry_space_group_name_H-M 'P 1 21/c 1'
_atom_sites_solution_hydrogens geom
_atom_sites_solution_primary direct
_atom_sites_solution_secondary difmap
_audit_creation_method SHELXL-97
_cell_angle_alpha 90.00
_cell_angle_beta 94.448(4)
_cell_angle_gamma 90.00
_cell_formula_units_Z 4
_cell_length_a 11.328(3)
_cell_length_b 11.837(3)
_cell_length_c 20.015(5)
_cell_measurement_reflns_used 1714
_cell_measurement_temperature 298(2)
_cell_measurement_theta_max 19.04
_cell_measurement_theta_min 2.49
_cell_volume 2675.7(12)
_computing_cell_refinement 'Bruker SMART'
_computing_data_collection 'Bruker SMART'
_computing_data_reduction 'Bruker SAINT'
_computing_structure_refinement 'SHELXL-97 (Sheldrick, 1997)'
_computing_structure_solution 'SHELXS-97 (Sheldrick, 1990)'
_diffrn_ambient_temperature 298(2)
_diffrn_measured_fraction_theta_full 0.999
_diffrn_measured_fraction_theta_max 0.999
_diffrn_measurement_device_type 'CCD area detector'
_diffrn_measurement_method 'phi and omega scans'
_diffrn_radiation_monochromator graphite
_diffrn_radiation_source 'fine-focus sealed tube'
_diffrn_radiation_type MoK\a
_diffrn_radiation_wavelength 0.71073
_diffrn_reflns_av_R_equivalents 0.0771
_diffrn_reflns_av_sigmaI/netI 0.1012
_diffrn_reflns_limit_h_max 10
_diffrn_reflns_limit_h_min -13
_diffrn_reflns_limit_k_max 14
_diffrn_reflns_limit_k_min -13
_diffrn_reflns_limit_l_max 24
_diffrn_reflns_limit_l_min -24
_diffrn_reflns_number 15837
_diffrn_reflns_theta_full 26.04
_diffrn_reflns_theta_max 26.04
_diffrn_reflns_theta_min 1.80
_exptl_absorpt_coefficient_mu 1.956
_exptl_absorpt_correction_T_max 0.7449
_exptl_absorpt_correction_T_min 0.5477
_exptl_absorpt_correction_type multi-scan
_exptl_absorpt_process_details 'SADABS - Bruker Nonius area detector scaling and absorption correction - V2.10'
_exptl_crystal_colour colorless
_exptl_crystal_density_diffrn 1.468
_exptl_crystal_density_method 'not measured'
_exptl_crystal_description rhombous
_exptl_crystal_F_000 1215
_exptl_crystal_size_max 0.35
_exptl_crystal_size_mid 0.22
_exptl_crystal_size_min 0.16
_refine_diff_density_max 0.794
_refine_diff_density_min -0.450
_refine_diff_density_rms 0.067
_refine_ls_extinction_method none
_refine_ls_goodness_of_fit_ref 1.005
_refine_ls_hydrogen_treatment mixed
_refine_ls_matrix_type full
_refine_ls_number_parameters 356
_refine_ls_number_reflns 5281
_refine_ls_number_restraints 0
_refine_ls_restrained_S_all 1.005
_refine_ls_R_factor_all 0.1565
_refine_ls_R_factor_gt 0.0648
_refine_ls_shift/su_max 2.094
_refine_ls_shift/su_mean 0.037
_refine_ls_structure_factor_coef Fsqd
_refine_ls_weighting_details 'calc w=1/[\s^2^(Fo^2^)+(0.0819P)^2^+0.0000P] where P=(Fo^2^+2Fc^2^)/3'
_refine_ls_weighting_scheme calc
_refine_ls_wR_factor_gt 0.1471
_refine_ls_wR_factor_ref 0.1816
_reflns_number_gt 2500
_reflns_number_total 5281
_reflns_threshold_expression >2sigma(I)
_cod_data_source_file b800293b.txt
_cod_data_source_block 4
_cod_original_cell_volume 2675.6(11)
_cod_original_sg_symbol_H-M 'P 21 /c'
_cod_database_code 7051919

loop_
_symmetry_equiv_pos_as_xyz
'x, y, z'
'-x, y+1/2, -z+1/2'
'-x, -y, -z'
'x, -y-1/2, z-1/2'

loop_
_atom_site_label
_atom_site_type_symbol
_atom_site_fract_x
_atom_site_fract_y
_atom_site_fract_z
_atom_site_U_iso_or_equiv
_atom_site_adp_type
_atom_site_occupancy
_atom_site_symmetry_multiplicity
_atom_site_calc_flag
_atom_site_refinement_flags
_atom_site_disorder_assembly
_atom_site_disorder_group
Br38 Br 0.35741(6) 0.86010(5) -0.00125(3) 0.0768(3) Uani 1 1 d . . .
O9 O 0.9861(4) 1.1485(3) 0.5977(2) 0.0788(13) Uani 1 1 d . . .
H9 H 1.0411 1.1935 0.5974 0.118 Uiso 1 1 calc R . .
O12 O 0.5681(4) 1.0781(3) 0.36151(18) 0.0799(13) Uani 1 1 d . . .
H12 H 0.5429 1.0671 0.3225 0.120 Uiso 1 1 calc R . .
C1 C 0.8135(5) 1.0780(4) 0.5379(2) 0.0481(13) Uani 1 1 d . . .
H1 H 0.752(4) 1.113(4) 0.562(2) 0.058 Uiso 1 1 calc . . .
C4 C 0.6763(5) 0.8786(4) 0.4926(2) 0.0538(14) Uani 1 1 d . . .
H4A H 0.6028 0.8364 0.4918 0.065 Uiso 1 1 calc R . .
H4B H 0.7302 0.8372 0.4662 0.065 Uiso 1 1 calc R . .
C32 C 0.4625(5) 1.0181(4) 0.0930(2) 0.0467(13) Uani 1 1 d . . .
C31 C 0.4451(5) 1.0020(4) 0.0182(2) 0.0546(15) Uani 1 1 d . . .
H31 H 0.396(4) 1.065(4) 0.000(2) 0.066 Uiso 1 1 calc . . .
C6 C 0.8399(5) 0.9611(4) 0.5705(2) 0.0506(13) Uani 1 1 d . . .
H6A H 0.9031 0.9244 0.5488 0.061 Uiso 1 1 calc R . .
H6B H 0.8658 0.9710 0.6175 0.061 Uiso 1 1 calc R . .
O14 O 0.7452(4) 0.6850(3) 0.55982(19) 0.0801(13) Uani 1 1 d . . .
C5 C 0.7295(5) 0.8872(4) 0.5642(2) 0.0487(13) Uani 1 1 d . . .
H5 H 0.670(4) 0.922(4) 0.591(2) 0.058 Uiso 1 1 calc . . .
O15 O 0.7935(5) 0.7710(3) 0.65622(18) 0.0985(17) Uani 1 1 d . . .
H15 H 0.8066 0.7061 0.6690 0.148 Uiso 1 1 calc R . .
C2 C 0.7645(5) 1.0662(4) 0.4653(2) 0.0509(14) Uani 1 1 d . . .
H2A H 0.8235 1.0314 0.4393 0.061 Uiso 1 1 calc R . .
H2B H 0.7465 1.1404 0.4467 0.061 Uiso 1 1 calc R . .
N35 N 0.5053(4) 1.0546(4) 0.2303(2) 0.0644(13) Uani 1 1 d . . .
C36 C 0.4598(6) 1.1338(4) 0.1896(3) 0.0713(17) Uani 1 1 d . . .
H36 H 0.4415 1.2032 0.2079 0.086 Uiso 1 1 calc R . .
C3 C 0.6521(5) 0.9937(4) 0.4610(2) 0.0482(13) Uani 1 1 d . . .
H3 H 0.593(4) 1.032(4) 0.486(2) 0.058 Uiso 1 1 calc . . .
C10 C 0.6037(5) 0.9833(5) 0.3886(3) 0.0602(16) Uani 1 1 d . . .
O11 O 0.6051(6) 0.8961(4) 0.3571(2) 0.120(2) Uani 1 1 d . . .
C13 C 0.7565(5) 0.7702(5) 0.5923(3) 0.0623(16) Uani 1 1 d . . .
C33 C 0.5094(5) 0.9348(5) 0.1352(2) 0.0628(16) Uani 1 1 d . . .
H33 H 0.5278 0.8642 0.1183 0.075 Uiso 1 1 calc R . .
O8 O 0.9351(4) 1.2268(4) 0.5009(2) 0.0961(16) Uani 1 1 d . . .
C37 C 0.4382(6) 1.1193(4) 0.1218(3) 0.0632(16) Uani 1 1 d . . .
H37 H 0.4070 1.1784 0.0954 0.076 Uiso 1 1 calc R . .
C34 C 0.5284(5) 0.9572(5) 0.2021(3) 0.0667(16) Uani 1 1 d . . .
H34 H 0.5599 0.8998 0.2298 0.080 Uiso 1 1 calc R . .
Br30 Br 0.6846(3) 0.3603(3) 0.20937(18) 0.0790(17) Uani 0.182(2) 1 d P . .
N21 N 0.8302(4) -0.0629(3) 0.2035(2) 0.0648(13) Uani 1 1 d . . .
C26 C 0.8992(6) 0.5789(6) 0.4199(3) 0.0783(18) Uani 1 1 d . . .
H26 H 0.9237 0.5938 0.4644 0.094 Uiso 1 1 calc R . .
C19 C 0.8227(6) 0.1328(4) 0.1796(3) 0.0758(19) Uani 1 1 d . . .
H19 H 0.8089 0.1898 0.1480 0.091 Uiso 1 1 calc R . .
C24 C 0.8365(6) 0.4471(5) 0.3348(3) 0.0778(19) Uani 1 1 d . . .
C22 C 0.8597(6) -0.0359(5) 0.2671(3) 0.0766(19) Uani 1 1 d . . .
H22 H 0.8724 -0.0940 0.2981 0.092 Uiso 1 1 calc R . .
C20 C 0.8130(6) 0.0221(5) 0.1611(3) 0.0711(18) Uani 1 1 d . . .
H20 H 0.7933 0.0056 0.1162 0.085 Uiso 1 1 calc R . .
C28 C 0.8532(6) 0.6418(5) 0.3163(3) 0.0785(19) Uani 1 1 d . . .
H28 H 0.8447 0.7018 0.2863 0.094 Uiso 1 1 calc R . .
N27 N 0.8889(5) 0.6649(4) 0.3773(3) 0.0718(14) Uani 1 1 d . . .
C23 C 0.8721(6) 0.0729(5) 0.2890(3) 0.0774(19) Uani 1 1 d . . .
H23 H 0.8938 0.0878 0.3339 0.093 Uiso 1 1 calc R . .
C25 C 0.8752(6) 0.4687(5) 0.4013(3) 0.085(2) Uani 1 1 d . . .
H25 H 0.8847 0.4103 0.4323 0.101 Uiso 1 1 calc R . .
C18 C 0.8529(6) 0.1585(5) 0.2452(3) 0.0759(19) Uani 1 1 d . . .
C29 C 0.8269(6) 0.5370(5) 0.2921(3) 0.084(2) Uani 1 1 d . . .
H29 H 0.8026 0.5266 0.2471 0.101 Uiso 1 1 calc R . .
C7 C 0.9191(5) 1.1581(5) 0.5427(3) 0.0573(15) Uani 1 1 d . . .
C16 C 0.8104(10) 0.3258(5) 0.3099(5) 0.147(4) Uani 1 1 d . . .
H16A H 0.8140 0.2774 0.3491 0.177 Uiso 1 1 calc R . .
H16B H 0.7291 0.3246 0.2908 0.177 Uiso 1 1 calc R . .
C17 C 0.8708(10) 0.2815(6) 0.2693(4) 0.150(4) Uani 1 1 d . . .
H17A H 0.9524 0.2875 0.2875 0.179 Uiso 1 1 calc R . .
H17B H 0.8636 0.3285 0.2295 0.179 Uiso 1 1 calc R . .

loop_
_atom_site_aniso_label
_atom_site_aniso_U_11
_atom_site_aniso_U_22
_atom_site_aniso_U_33
_atom_site_aniso_U_23
_atom_site_aniso_U_13
_atom_site_aniso_U_12
Br38 0.0981(6) 0.0682(4) 0.0635(4) 0.0017(3) 0.0028(3) -0.0326(4)
O9 0.104(3) 0.051(2) 0.077(3) 0.010(2) -0.024(3) -0.032(2)
O12 0.122(4) 0.064(3) 0.050(2) 0.002(2) -0.018(2) 0.022(3)
C1 0.068(4) 0.029(3) 0.046(3) 0.001(2) -0.002(3) -0.005(3)
C4 0.072(4) 0.041(3) 0.045(3) 0.005(2) -0.016(3) -0.007(3)
C32 0.057(4) 0.042(3) 0.040(3) 0.008(2) -0.002(2) 0.004(3)
C31 0.069(4) 0.043(3) 0.050(3) 0.008(2) -0.005(3) 0.008(3)
C6 0.071(4) 0.034(3) 0.045(3) -0.003(2) -0.010(3) 0.002(3)
O14 0.140(4) 0.036(2) 0.061(2) 0.0014(19) -0.013(2) -0.020(2)
C5 0.070(4) 0.029(3) 0.046(3) 0.002(2) 0.000(3) -0.006(3)
O15 0.189(5) 0.039(2) 0.059(3) 0.0076(18) -0.036(3) -0.007(3)
C2 0.070(4) 0.033(3) 0.050(3) 0.006(2) 0.008(3) -0.004(3)
N35 0.095(4) 0.051(3) 0.046(3) 0.003(2) 0.000(3) 0.003(3)
C36 0.111(5) 0.042(3) 0.059(4) -0.001(3) -0.004(4) 0.009(3)
C3 0.065(4) 0.039(3) 0.041(3) 0.001(2) 0.004(3) -0.005(3)
C10 0.081(4) 0.046(4) 0.051(3) 0.006(3) -0.009(3) -0.009(3)
O11 0.237(7) 0.051(3) 0.061(3) 0.004(2) -0.058(3) -0.016(3)
C13 0.090(5) 0.044(4) 0.049(3) 0.008(3) -0.013(3) -0.016(3)
C33 0.085(4) 0.058(4) 0.044(3) 0.009(3) -0.005(3) 0.016(3)
O8 0.113(4) 0.079(3) 0.093(3) 0.037(3) -0.016(3) -0.045(3)
C37 0.098(5) 0.043(3) 0.046(3) 0.009(2) -0.007(3) 0.011(3)
C34 0.088(5) 0.062(4) 0.049(3) 0.021(3) -0.004(3) 0.010(3)
Br30 0.093(3) 0.062(2) 0.081(3) -0.0038(17) -0.006(2) 0.023(2)
N21 0.094(4) 0.039(3) 0.059(3) -0.007(2) -0.009(3) 0.008(2)
C26 0.095(5) 0.074(5) 0.065(4) -0.008(4) -0.004(4) -0.007(4)
C19 0.120(6) 0.039(4) 0.069(4) 0.004(3) 0.012(4) -0.014(3)
C24 0.109(6) 0.040(4) 0.088(5) -0.002(3) 0.029(4) -0.010(3)
C22 0.116(6) 0.051(4) 0.060(4) 0.000(3) -0.008(4) 0.009(4)
C20 0.098(5) 0.055(4) 0.057(4) -0.009(3) -0.016(3) -0.003(3)
C28 0.107(6) 0.048(4) 0.079(4) 0.005(3) -0.007(4) -0.010(4)
N27 0.083(4) 0.043(3) 0.088(4) 0.000(3) -0.004(3) -0.009(3)
C23 0.119(6) 0.052(4) 0.063(4) -0.016(3) 0.016(4) -0.015(4)
C25 0.109(6) 0.059(4) 0.088(5) 0.019(4) 0.019(4) 0.001(4)
C18 0.111(6) 0.040(4) 0.080(4) -0.010(3) 0.034(4) -0.015(3)
C29 0.132(6) 0.055(4) 0.065(4) -0.006(3) 0.001(4) -0.015(4)
C7 0.067(4) 0.039(3) 0.066(4) -0.011(3) 0.001(3) 0.003(3)
C16 0.260(13) 0.035(4) 0.160(8) -0.035(5) 0.098(8) -0.020(5)
C17 0.272(12) 0.051(5) 0.141(7) -0.038(5) 0.114(8) -0.041(6)

loop_
_atom_type_symbol
_atom_type_description
_atom_type_scat_dispersion_real
_atom_type_scat_dispersion_imag
_atom_type_scat_source
C C 0.0033 0.0016 'International Tables Vol C Tables 4.2.6.8 and 6.1.1.4'
H H 0.0000 0.0000 'International Tables Vol C Tables 4.2.6.8 and 6.1.1.4'
N N 0.0061 0.0033 'International Tables Vol C Tables 4.2.6.8 and 6.1.1.4'
O O 0.0106 0.0060 'International Tables Vol C Tables 4.2.6.8 and 6.1.1.4'
Br Br -0.2901 2.4595 'International Tables Vol C Tables 4.2.6.8 and 6.1.1.4'

loop_
_geom_angle_atom_site_label_1
_geom_angle_atom_site_label_2
_geom_angle_atom_site_label_3
_geom_angle
_geom_angle_site_symmetry_1
_geom_angle_site_symmetry_3
_geom_angle_publ_flag
C7 O9 H9 109.5 . . ?
C10 O12 H12 109.5 . . ?
C2 C1 C7 110.2(4) . . ?
C2 C1 C6 111.4(4) . . ?
C7 C1 C6 113.9(5) . . ?
C2 C1 H1 106(3) . . ?
C7 C1 H1 110(3) . . ?
C6 C1 H1 105(3) . . ?
C5 C4 C3 112.3(4) . . ?
C5 C4 H4A 109.1 . . ?
C3 C4 H4A 109.1 . . ?
C5 C4 H4B 109.1 . . ?
C3 C4 H4B 109.1 . . ?
H4A C4 H4B 107.9 . . ?
C37 C32 C33 116.7(5) . . ?
C37 C32 C31 121.0(4) . . ?
C33 C32 C31 122.2(5) . . ?
C31 C31 C32 116.2(6) 3_675 . ?
C31 C31 Br38 107.6(5) 3_675 . ?
C32 C31 Br38 109.2(3) . . ?
C31 C31 H31 114(3) 3_675 . ?
C32 C31 H31 106(3) . . ?
Br38 C31 H31 103(3) . . ?
C5 C6 C1 110.4(4) . . ?
C5 C6 H6A 109.6 . . ?
C1 C6 H6A 109.6 . . ?
C5 C6 H6B 109.6 . . ?
C1 C6 H6B 109.6 . . ?
H6A C6 H6B 108.1 . . ?
C4 C5 C13 110.1(4) . . ?
C4 C5 C6 112.4(4) . . ?
C13 C5 C6 110.6(5) . . ?
C4 C5 H5 108(3) . . ?
C13 C5 H5 107(3) . . ?
C6 C5 H5 109(3) . . ?
C13 O15 H15 109.5 . . ?
C1 C2 C3 110.3(4) . . ?
C1 C2 H2A 109.6 . . ?
C3 C2 H2A 109.6 . . ?
C1 C2 H2B 109.6 . . ?
C3 C2 H2B 109.6 . . ?
H2A C2 H2B 108.1 . . ?
C34 N35 C36 116.0(4) . . ?
N35 C36 C37 123.6(5) . . ?
N35 C36 H36 118.2 . . ?
C37 C36 H36 118.2 . . ?
C10 C3 C4 111.5(4) . . ?
C10 C3 C2 109.7(4) . . ?
C4 C3 C2 110.9(4) . . ?
C10 C3 H3 107(3) . . ?
C4 C3 H3 110(3) . . ?
C2 C3 H3 108(3) . . ?
O11 C10 O12 122.4(5) . . ?
O11 C10 C3 123.4(5) . . ?
O12 C10 C3 114.0(5) . . ?
O14 C13 O15 123.0(5) . . ?
O14 C13 C5 123.8(5) . . ?
O15 C13 C5 113.2(5) . . ?
C34 C33 C32 119.0(5) . . ?
C34 C33 H33 120.5 . . ?
C32 C33 H33 120.5 . . ?
C32 C37 C36 120.1(5) . . ?
C32 C37 H37 120.0 . . ?
C36 C37 H37 120.0 . . ?
N35 C34 C33 124.6(5) . . ?
N35 C34 H34 117.7 . . ?
C33 C34 H34 117.7 . . ?
C20 N21 C22 116.5(5) . . ?
N27 C26 C25 123.2(6) . . ?
N27 C26 H26 118.4 . . ?
C25 C26 H26 118.4 . . ?
C20 C19 C18 119.0(5) . . ?
C20 C19 H19 120.5 . . ?
C18 C19 H19 120.5 . . ?
C29 C24 C25 117.3(5) . . ?
C29 C24 C16 121.4(7) . . ?
C25 C24 C16 121.3(6) . . ?
N21 C22 C23 123.2(5) . . ?
N21 C22 H22 118.4 . . ?
C23 C22 H22 118.4 . . ?
N21 C20 C19 123.5(5) . . ?
N21 C20 H20 118.2 . . ?
C19 C20 H20 118.2 . . ?
N27 C28 C29 125.3(6) . . ?
N27 C28 H28 117.4 . . ?
C29 C28 H28 117.4 . . ?
C28 N27 C26 116.9(5) . . ?
C18 C23 C22 119.6(6) . . ?
C18 C23 H23 120.2 . . ?
C22 C23 H23 120.2 . . ?
C26 C25 C24 118.2(6) . . ?
C26 C25 H25 120.9 . . ?
C24 C25 H25 120.9 . . ?
C23 C18 C19 118.3(5) . . ?
C23 C18 C17 119.8(7) . . ?
C19 C18 C17 121.9(6) . . ?
C28 C29 C24 119.1(6) . . ?
C28 C29 H29 120.4 . . ?
C24 C29 H29 120.4 . . ?
O8 C7 O9 123.2(6) . . ?
O8 C7 C1 122.8(5) . . ?
O9 C7 C1 113.9(5) . . ?
C17 C16 C24 120.8(8) . . ?
C17 C16 H16A 107.1 . . ?
C24 C16 H16A 107.1 . . ?
C17 C16 H16B 107.1 . . ?
C24 C16 H16B 107.1 . . ?
H16A C16 H16B 106.8 . . ?
C16 C17 C18 123.1(8) . . ?
C16 C17 H17A 106.5 . . ?
C18 C17 H17A 106.5 . . ?
C16 C17 H17B 106.5 . . ?
C18 C17 H17B 106.5 . . ?
H17A C17 H17B 106.5 . . ?

loop_
_geom_bond_atom_site_label_1
_geom_bond_atom_site_label_2
_geom_bond_distance
_geom_bond_site_symmetry_2
_geom_bond_publ_flag
Br38 C31 1.975(5) . ?
O9 C7 1.293(6) . ?
O9 H9 0.8200 . ?
O12 C10 1.298(6) . ?
O12 H12 0.8200 . ?
C1 C2 1.519(6) . ?
C1 C7 1.523(8) . ?
C1 C6 1.549(6) . ?
C1 H1 0.95(5) . ?
C4 C5 1.514(6) . ?
C4 C3 1.518(6) . ?
C4 H4A 0.9700 . ?
C4 H4B 0.9700 . ?
C32 C37 1.367(7) . ?
C32 C33 1.378(6) . ?
C32 C31 1.505(6) . ?
C31 C31 1.491(11) 3_675 ?
C31 H31 0.91(5) . ?
C6 C5 1.523(7) . ?
C6 H6A 0.9700 . ?
C6 H6B 0.9700 . ?
O14 C13 1.201(6) . ?
C5 C13 1.517(7) . ?
C5 H5 0.82(5) . ?
O15 C13 1.315(6) . ?
O15 H15 0.8200 . ?
C2 C3 1.533(7) . ?
C2 H2A 0.9700 . ?
C2 H2B 0.9700 . ?
N35 C34 1.318(7) . ?
N35 C36 1.320(6) . ?
C36 C37 1.370(7) . ?
C36 H36 0.9300 . ?
C3 C10 1.513(7) . ?
C3 H3 1.01(5) . ?
C10 O11 1.211(6) . ?
C33 C34 1.367(7) . ?
C33 H33 0.9300 . ?
O8 C7 1.191(6) . ?
C37 H37 0.9300 . ?
C34 H34 0.9300 . ?
N21 C20 1.322(7) . ?
N21 C22 1.328(7) . ?
C26 N27 1.326(7) . ?
C26 C25 1.378(8) . ?
C26 H26 0.9300 . ?
C19 C20 1.363(7) . ?
C19 C18 1.366(8) . ?
C19 H19 0.9300 . ?
C24 C29 1.363(8) . ?
C24 C25 1.392(8) . ?
C24 C16 1.540(8) . ?
C22 C23 1.365(7) . ?
C22 H22 0.9300 . ?
C20 H20 0.9300 . ?
C28 N27 1.285(7) . ?
C28 C29 1.357(7) . ?
C28 H28 0.9300 . ?
C23 C18 1.347(8) . ?
C23 H23 0.9300 . ?
C25 H25 0.9300 . ?
C18 C17 1.542(8) . ?
C29 H29 0.9300 . ?
C16 C17 1.220(9) . ?
C16 H16A 0.9700 . ?
C16 H16B 0.9700 . ?
C17 H17A 0.9700 . ?
C17 H17B 0.9700 . ?
